data_7048854
loop_
_publ_author_name
'Azpeitia, Susan'
'Barqu\'in, Montserrat'
'Mendicute-Fierro, Claudio'
'Huertos, Miguel A.'
'Rodr\'iguez-Di\'eguez, Antonio'
'Seco, Jose M.'
'San Sebastian, Eider'
'Ibarlucea, Lourdes'
'Garralda, Mar\'ia A'

_publ_section_title
;
 (Diphenylphosphino)alkylaldehyde affords hydride- or
 alkyl-[(diphenylphosphino)alkylacyl]rhodium(iii) or
 (diphenylphosphino)alkylester complexes: theoretical and experimental
 diastereoselectivity.
;
_journal_issue 10
_journal_name_full 'Dalton transactions (Cambridge, England : 2003)'
_journal_page_first 3300
_journal_page_last 3313
_journal_paper_doi 10.1039/c8dt04929g
_journal_volume 48
_journal_year 2019
_chemical_formula_moiety 'C38 H35 Cl N2 O P Rh, C H2 Cl2'
_chemical_formula_sum 'C43 H47 Cl3 N2 O2 P Rh'
_chemical_formula_weight 864.05
_space_group_crystal_system monoclinic
_space_group_IT_number 14
_space_group_name_Hall '-P 2ybc'
_space_group_name_H-M_alt 'P 1 21/c 1'
_symmetry_space_group_name_Hall '-P 2ybc'
_symmetry_space_group_name_H-M 'P 1 21/c 1'
_atom_sites_solution_hydrogens geom
_audit_creation_date 2018-01-25
_audit_creation_method
;
Olex2 1.2
(compiled 2017.03.28 svn.r3405 for OlexSys, GUI svn.r5337)
;
_audit_update_record
;
2018-12-13 deposited with the CCDC.
2019-02-04 downloaded from the CCDC.
;
_cell_angle_alpha 90
_cell_angle_beta 92.883(3)
_cell_angle_gamma 90
_cell_formula_units_Z 4
_cell_length_a 10.8421(17)
_cell_length_b 9.8845(12)
_cell_length_c 34.895(2)
_cell_measurement_reflns_used 7489
_cell_measurement_temperature 100(2)
_cell_measurement_theta_max 28.15
_cell_measurement_theta_min 2.24
_cell_volume 3734.9(8)
_computing_cell_refinement 'Bruker ApexII'
_computing_data_collection 'Bruker ApexII'
_computing_data_reduction 'Bruker ApexII'
_computing_molecular_graphics 'Olex2 (Dolomanov et al., 2009)'
_computing_publication_material 'Olex2 (Dolomanov et al., 2009)'
_computing_structure_refinement 'XL (Sheldrick, 2008)'
_diffrn_ambient_temperature 100(2)
_diffrn_measured_fraction_theta_full 1.000
_diffrn_measured_fraction_theta_max 0.959
_diffrn_measurement_device_type 'Bruker D8 Venture'
_diffrn_measurement_method 'Phi and Omega Scans'
_diffrn_radiation_type MoK\a
_diffrn_radiation_wavelength 0.71069
_diffrn_reflns_av_R_equivalents 0.0597
_diffrn_reflns_av_unetI/netI 0.0496
_diffrn_reflns_Laue_measured_fraction_full 1.000
_diffrn_reflns_Laue_measured_fraction_max 0.959
_diffrn_reflns_limit_h_max 14
_diffrn_reflns_limit_h_min -14
_diffrn_reflns_limit_k_max 13
_diffrn_reflns_limit_k_min -12
_diffrn_reflns_limit_l_max 47
_diffrn_reflns_limit_l_min -46
_diffrn_reflns_number 76565
_diffrn_reflns_point_group_measured_fraction_full 1.000
_diffrn_reflns_point_group_measured_fraction_max 0.959
_diffrn_reflns_theta_full 25.240
_diffrn_reflns_theta_max 28.885
_diffrn_reflns_theta_min 2.164
_exptl_absorpt_coefficient_mu 0.756
_exptl_absorpt_correction_T_max 0.746
_exptl_absorpt_correction_T_min 0.659
_exptl_absorpt_correction_type empirical
_exptl_absorpt_process_details
;
SADABS-2012/1 (Bruker,2012) was used for absorption correction.
wR2(int) was 0.0936 before and 0.0475 after correction.
The Ratio of minimum to maximum transmission is 0.8258.
The \l/2 correction factor is 0.0015.
;
_exptl_crystal_colour yellow
_exptl_crystal_density_diffrn 1.537
_exptl_crystal_description prismatic
_exptl_crystal_F_000 1784
_exptl_crystal_size_max 0.21
_exptl_crystal_size_mid 0.20
_exptl_crystal_size_min 0.15
_refine_diff_density_max 1.620
_refine_diff_density_min -1.301
_refine_diff_density_rms 0.145
_refine_ls_extinction_method none
_refine_ls_goodness_of_fit_ref 1.108
_refine_ls_hydrogen_treatment constr
_refine_ls_matrix_type full
_refine_ls_number_parameters 424
_refine_ls_number_reflns 9432
_refine_ls_number_restraints 0
_refine_ls_restrained_S_all 1.108
_refine_ls_R_factor_all 0.0876
_refine_ls_R_factor_gt 0.0535
_refine_ls_shift/su_max 0.001
_refine_ls_shift/su_mean 0.000
_refine_ls_structure_factor_coef Fsqd
_refine_ls_weighting_details 'w=1/[\s^2^(Fo^2^)+(0.0643P)^2^+7.5554P] where P=(Fo^2^+2Fc^2^)/3'
_refine_ls_weighting_scheme calc
_refine_ls_wR_factor_gt 0.1265
_refine_ls_wR_factor_ref 0.1477
_reflns_Friedel_coverage 0.000
_reflns_number_gt 6899
_reflns_number_total 9432
_reflns_threshold_expression 'I > 2\s(I)'
_cod_data_source_file c8dt04929g2.cif
_cod_data_source_block Compound10a
_cod_depositor_comments
;
The following automatic conversions were performed:

'_exptl_absorpt_correction_type' value 'Empirical' changed to
'empirical' according to
/home/data/users/saulius/crontab/automatic-downloads/rss-feeds/RSC/lib/dictionaries/cif_core.dic
dictionary named 'cif_core.dic' version 2.4.2 from 2011-04-26.

Automatic conversion script
Id: cif_fix_values 4973 2017-02-22 13:04:09Z antanas 

 Adding full bibliography for 7048850--7048854.cif.
;
_cod_database_code 7048854
_shelx_shelxl_version_number 2016/6
_shelx_space_group_comment
;
The symmetry employed for this shelxl refinement is uniquely defined
by the following loop, which should always be used as a source of
symmetry information in preference to the above space-group names.
They are only intended as comments.
;
_olex2_refinement_description
;
1. Fixed Uiso
 At 1.2 times of:
  All C(H) groups, All C(H,H) groups
2.a Ternary CH refined with riding coordinates:
 C1(H1), C2(H2), C3(H3), C4(H4), C6(H6), C10(H10)
2.b Secondary CH2 refined with riding coordinates:
 C5(H5A,H5B), C7(H7A,H7B), C9(H9A,H9B), C39(H39A,H39B)
2.c Aromatic/amide H refined with riding coordinates:
 C12(H12), C13(H13), C14(H14), C15(H15), C16(H16), C18(H18), C19(H19),
 C20(H20), C21(H21), C22(H22), C24(H24), C25(H25), C26(H26), C27(H27), C28(H28),
  C29(H29), C30(H30), C31(H31), C32(H32), C35(H35), C36(H36), C37(H37), C38(H38)
;
_olex2_submission_special_instructions 'No special instructions were received'

loop_
_space_group_symop_operation_xyz
'x, y, z'
'-x, y+1/2, -z+1/2'
'-x, -y, -z'
'x, -y-1/2, z-1/2'

loop_
_atom_site_label
_atom_site_type_symbol
_atom_site_fract_x
_atom_site_fract_y
_atom_site_fract_z
_atom_site_U_iso_or_equiv
_atom_site_adp_type
_atom_site_occupancy
_atom_site_site_symmetry_order
_atom_site_calc_flag
_atom_site_refinement_flags_posn
Rh1 Rh 0.34608(3) 0.18941(3) 0.40428(2) 0.02597(10) Uani 1 1 d .
Cl1 Cl 0.49583(9) 0.00033(9) 0.39296(2) 0.0288(2) Uani 1 1 d .
Cl2 Cl 0.27127(13) 0.33473(12) 0.57668(4) 0.0555(3) Uani 1 1 d .
Cl3 Cl 0.11913(13) 0.12484(17) 0.61044(5) 0.0745(4) Uani 1 1 d .
C1 C 0.2315(4) 0.3480(5) 0.42121(13) 0.0412(10) Uani 1 1 d .
H1 H 0.271587 0.432304 0.413837 0.049 Uiso 1 1 calc R
C2 C 0.2105(4) 0.3593(5) 0.46435(13) 0.0427(10) Uani 1 1 d .
H2 H 0.277997 0.354830 0.484083 0.051 Uiso 1 1 calc R
C3 C 0.0819(5) 0.3064(5) 0.47061(15) 0.0527(13) Uani 1 1 d .
H3 H 0.059218 0.264285 0.494692 0.063 Uiso 1 1 calc R
C4 C 0.1025(5) 0.4563(6) 0.46660(16) 0.0560(13) Uani 1 1 d .
H4 H 0.095292 0.518510 0.488232 0.067 Uiso 1 1 calc R
C5 C 0.0599(5) 0.4952(6) 0.42598(16) 0.0603(14) Uani 1 1 d .
H5A H 0.104531 0.572197 0.416462 0.072 Uiso 1 1 calc R
H5B H -0.028386 0.511482 0.423318 0.072 Uiso 1 1 calc R
C6 C 0.0981(5) 0.3590(6) 0.40719(15) 0.0561(13) Uani 1 1 d .
H6 H 0.081747 0.351826 0.379387 0.067 Uiso 1 1 calc R
C7 C 0.0320(4) 0.2577(6) 0.43154(14) 0.0512(12) Uani 1 1 d .
H7A H 0.056233 0.165261 0.426365 0.061 Uiso 1 1 calc R
H7B H -0.057077 0.266200 0.428503 0.061 Uiso 1 1 calc R
C8 C 0.2322(4) 0.1141(4) 0.36285(12) 0.0362(9) Uani 1 1 d .
C9 C 0.2689(4) 0.1214(5) 0.32075(11) 0.0433(11) Uani 1 1 d .
H9A H 0.276901 0.029932 0.311086 0.052 Uiso 1 1 calc R
H9B H 0.202676 0.164984 0.305644 0.052 Uiso 1 1 calc R
C10 C 0.3859(5) 0.1955(5) 0.31495(12) 0.0433(11) Uani 1 1 d .
H10 H 0.449670 0.126958 0.320383 0.052 Uiso 1 1 calc R
C11 C 0.4121(4) 0.2435(4) 0.27505(10) 0.0329(9) Uani 1 1 d .
C12 C 0.5311(5) 0.2210(5) 0.26324(12) 0.0479(12) Uani 1 1 d .
H12 H 0.587715 0.175622 0.279496 0.057 Uiso 1 1 calc R
C13 C 0.5671(5) 0.2652(6) 0.22743(13) 0.0516(12) Uani 1 1 d .
H13 H 0.647227 0.249861 0.220109 0.062 Uiso 1 1 calc R
C14 C 0.4854(5) 0.3302(5) 0.20357(12) 0.0480(12) Uani 1 1 d .
H14 H 0.509015 0.358608 0.179610 0.058 Uiso 1 1 calc R
C15 C 0.3691(6) 0.3542(6) 0.21432(13) 0.0628(16) Uani 1 1 d .
H15 H 0.313568 0.400180 0.197850 0.075 Uiso 1 1 calc R
C16 C 0.3325(5) 0.3106(6) 0.24973(12) 0.0546(14) Uani 1 1 d .
H16 H 0.252003 0.327123 0.256532 0.065 Uiso 1 1 calc R
C17 C 0.3304(4) 0.4769(4) 0.34701(10) 0.0292(8) Uani 1 1 d .
C18 C 0.3761(4) 0.5917(4) 0.36661(10) 0.0303(8) Uani 1 1 d .
H18 H 0.452451 0.587622 0.379952 0.036 Uiso 1 1 calc R
C19 C 0.3096(4) 0.7103(4) 0.36641(12) 0.0371(9) Uani 1 1 d .
H19 H 0.340801 0.785266 0.379764 0.045 Uiso 1 1 calc R
C20 C 0.1951(4) 0.7181(5) 0.34612(13) 0.0458(11) Uani 1 1 d .
H20 H 0.149493 0.797847 0.346017 0.055 Uiso 1 1 calc R
C21 C 0.1506(4) 0.6057(5) 0.32619(14) 0.0487(12) Uani 1 1 d .
H21 H 0.075224 0.610444 0.312290 0.058 Uiso 1 1 calc R
C22 C 0.2170(4) 0.4867(5) 0.32680(12) 0.0391(10) Uani 1 1 d .
H22 H 0.185399 0.411783 0.313493 0.047 Uiso 1 1 calc R
C23 C 0.5721(4) 0.3590(4) 0.34890(11) 0.0337(9) Uani 1 1 d .
C24 C 0.6640(4) 0.2776(5) 0.36513(12) 0.0396(10) Uani 1 1 d .
H24 H 0.643732 0.207427 0.381416 0.047 Uiso 1 1 calc R
C25 C 0.7866(5) 0.3000(6) 0.35726(16) 0.0569(13) Uani 1 1 d .
H25 H 0.848339 0.244991 0.368234 0.068 Uiso 1 1 calc R
C26 C 0.8168(5) 0.4050(6) 0.33293(16) 0.0579(14) Uani 1 1 d .
H26 H 0.898878 0.420948 0.327847 0.069 Uiso 1 1 calc R
C27 C 0.7261(5) 0.4844(5) 0.31656(14) 0.0497(12) Uani 1 1 d .
H27 H 0.746616 0.553344 0.299912 0.060 Uiso 1 1 calc R
C28 C 0.6034(4) 0.4635(4) 0.32443(12) 0.0388(10) Uani 1 1 d .
H28 H 0.542184 0.519087 0.313393 0.047 Uiso 1 1 calc R
C29 C 0.1996(4) -0.0261(5) 0.44817(13) 0.0432(11) Uani 1 1 d .
H29 H 0.162335 -0.045222 0.424188 0.052 Uiso 1 1 calc R
C30 C 0.1611(5) -0.0957(5) 0.48006(15) 0.0537(13) Uani 1 1 d .
H30 H 0.098267 -0.159619 0.477453 0.064 Uiso 1 1 calc R
C31 C 0.2173(5) -0.0689(5) 0.51572(14) 0.0502(12) Uani 1 1 d .
H31 H 0.190978 -0.112058 0.537534 0.060 Uiso 1 1 calc R
C32 C 0.3123(4) 0.0224(4) 0.51833(12) 0.0400(10) Uani 1 1 d .
H32 H 0.353219 0.039500 0.541902 0.048 Uiso 1 1 calc R
C33 C 0.3474(4) 0.0897(4) 0.48548(11) 0.0313(9) Uani 1 1 d .
C34 C 0.4479(4) 0.1909(4) 0.48664(10) 0.0307(8) Uani 1 1 d .
C35 C 0.5168(4) 0.2243(4) 0.52022(11) 0.0356(9) Uani 1 1 d .
H35 H 0.502223 0.180581 0.543156 0.043 Uiso 1 1 calc R
C36 C 0.6062(5) 0.3224(4) 0.51898(11) 0.0413(10) Uani 1 1 d .
H36 H 0.652150 0.346508 0.541157 0.050 Uiso 1 1 calc R
C37 C 0.6273(5) 0.3848(4) 0.48469(11) 0.0410(10) Uani 1 1 d .
H37 H 0.688099 0.450753 0.483223 0.049 Uiso 1 1 calc R
C38 C 0.5563(4) 0.3473(4) 0.45249(11) 0.0355(9) Uani 1 1 d .
H38 H 0.570249 0.389791 0.429330 0.043 Uiso 1 1 calc R
C39 C 0.2509(4) 0.2258(5) 0.61591(13) 0.0429(10) Uani 1 1 d .
H39A H 0.322834 0.167809 0.619273 0.051 Uiso 1 1 calc R
H39B H 0.245752 0.279770 0.638994 0.051 Uiso 1 1 calc R
N1 N 0.2884(3) 0.0673(3) 0.45098(9) 0.0298(7) Uani 1 1 d .
N2 N 0.4681(3) 0.2525(3) 0.45306(8) 0.0296(7) Uani 1 1 d .
O1 O 0.1358(3) 0.0551(4) 0.36798(9) 0.0499(8) Uani 1 1 d .
P1 P 0.40971(10) 0.31623(10) 0.35476(3) 0.0282(2) Uani 1 1 d .

loop_
_atom_site_aniso_label
_atom_site_aniso_U_11
_atom_site_aniso_U_22
_atom_site_aniso_U_33
_atom_site_aniso_U_23
_atom_site_aniso_U_13
_atom_site_aniso_U_12
Rh1 0.03403(18) 0.02742(16) 0.01744(15) -0.00037(11) 0.01098(11) -0.00610(12)
Cl1 0.0360(5) 0.0306(4) 0.0206(4) -0.0008(3) 0.0084(3) -0.0041(4)
Cl2 0.0691(8) 0.0502(7) 0.0493(7) 0.0138(5) 0.0247(6) 0.0134(6)
Cl3 0.0494(8) 0.0747(10) 0.1005(12) 0.0058(9) 0.0145(8) -0.0145(7)
C1 0.043(2) 0.043(2) 0.040(2) 0.0021(19) 0.0210(19) -0.0008(19)
C2 0.045(3) 0.048(2) 0.036(2) 0.001(2) 0.0097(19) -0.006(2)
C3 0.044(3) 0.069(3) 0.048(3) 0.009(2) 0.029(2) 0.001(2)
C4 0.052(3) 0.061(3) 0.058(3) -0.001(3) 0.032(2) 0.006(2)
C5 0.052(3) 0.071(4) 0.060(3) 0.009(3) 0.024(3) 0.021(3)
C6 0.049(3) 0.078(4) 0.042(3) 0.010(3) 0.014(2) -0.005(3)
C7 0.032(2) 0.074(3) 0.048(3) 0.008(3) 0.007(2) -0.012(2)
C8 0.032(2) 0.046(2) 0.032(2) 0.0018(18) 0.0080(17) -0.0092(18)
C9 0.047(3) 0.059(3) 0.024(2) -0.0087(19) 0.0044(18) -0.027(2)
C10 0.063(3) 0.042(2) 0.027(2) -0.0068(18) 0.015(2) -0.017(2)
C11 0.052(3) 0.0322(19) 0.0147(17) -0.0074(15) 0.0064(16) -0.0100(18)
C12 0.067(3) 0.055(3) 0.022(2) -0.0070(19) 0.000(2) 0.020(2)
C13 0.056(3) 0.068(3) 0.032(2) -0.015(2) 0.017(2) 0.001(3)
C14 0.082(4) 0.041(2) 0.023(2) -0.0019(18) 0.017(2) -0.003(2)
C15 0.099(4) 0.070(3) 0.019(2) 0.000(2) -0.001(2) 0.039(3)
C16 0.051(3) 0.091(4) 0.021(2) -0.015(2) -0.0023(19) 0.020(3)
C17 0.037(2) 0.0315(19) 0.0190(17) 0.0010(14) 0.0046(15) -0.0117(16)
C18 0.033(2) 0.035(2) 0.0228(18) -0.0038(15) 0.0074(15) -0.0111(17)
C19 0.046(2) 0.034(2) 0.033(2) 0.0005(16) 0.0143(18) -0.0107(18)
C20 0.045(3) 0.045(3) 0.049(3) 0.017(2) 0.018(2) 0.004(2)
C21 0.040(3) 0.060(3) 0.045(3) 0.017(2) -0.003(2) -0.012(2)
C22 0.041(2) 0.045(2) 0.031(2) 0.0068(18) -0.0047(18) -0.017(2)
C23 0.041(2) 0.038(2) 0.0234(19) -0.0018(16) 0.0139(16) -0.0110(18)
C24 0.044(2) 0.046(2) 0.029(2) 0.0051(18) 0.0021(18) -0.016(2)
C25 0.045(3) 0.072(4) 0.054(3) 0.013(3) 0.004(2) -0.016(3)
C26 0.046(3) 0.067(3) 0.062(3) 0.008(3) 0.013(2) -0.020(3)
C27 0.059(3) 0.050(3) 0.043(3) 0.004(2) 0.023(2) -0.021(2)
C28 0.055(3) 0.034(2) 0.029(2) 0.0008(17) 0.0198(19) -0.0089(19)
C29 0.044(3) 0.046(2) 0.041(2) 0.003(2) 0.019(2) -0.013(2)
C30 0.056(3) 0.051(3) 0.057(3) 0.009(2) 0.029(2) -0.017(2)
C31 0.065(3) 0.046(3) 0.043(3) 0.014(2) 0.033(2) -0.001(2)
C32 0.058(3) 0.035(2) 0.029(2) 0.0038(17) 0.0198(19) 0.005(2)
C33 0.046(2) 0.0272(18) 0.0224(18) 0.0002(14) 0.0178(16) 0.0045(17)
C34 0.048(2) 0.0253(18) 0.0200(17) -0.0013(14) 0.0137(16) 0.0034(17)
C35 0.059(3) 0.032(2) 0.0166(17) -0.0011(15) 0.0107(17) 0.0056(19)
C36 0.065(3) 0.039(2) 0.0199(19) -0.0063(16) 0.0002(18) -0.002(2)
C37 0.063(3) 0.033(2) 0.027(2) -0.0047(17) 0.0036(19) -0.013(2)
C38 0.057(3) 0.0274(19) 0.0224(19) 0.0000(15) 0.0050(18) -0.0132(18)
C39 0.049(3) 0.041(2) 0.039(2) 0.0015(19) 0.009(2) 0.002(2)
N1 0.0348(18) 0.0297(16) 0.0263(16) 0.0021(13) 0.0161(13) -0.0032(14)
N2 0.049(2) 0.0258(15) 0.0149(14) -0.0025(12) 0.0086(13) -0.0065(14)
O1 0.0349(17) 0.071(2) 0.0444(18) 0.0006(16) 0.0076(14) -0.0264(16)
P1 0.0415(6) 0.0286(5) 0.0151(4) -0.0019(4) 0.0079(4) -0.0101(4)

loop_
_atom_type_symbol
_atom_type_description
_atom_type_scat_dispersion_real
_atom_type_scat_dispersion_imag
_atom_type_scat_source
C C 0.0033 0.0016 'International Tables Vol C Tables 4.2.6.8 and 6.1.1.4'
H H 0.0000 0.0000 'International Tables Vol C Tables 4.2.6.8 and 6.1.1.4'
N N 0.0061 0.0033 'International Tables Vol C Tables 4.2.6.8 and 6.1.1.4'
O O 0.0106 0.0060 'International Tables Vol C Tables 4.2.6.8 and 6.1.1.4'
P P 0.1023 0.0942 'International Tables Vol C Tables 4.2.6.8 and 6.1.1.4'
Cl Cl 0.1484 0.1585 'International Tables Vol C Tables 4.2.6.8 and 6.1.1.4'
Rh Rh -1.1178 0.9187 'International Tables Vol C Tables 4.2.6.8 and 6.1.1.4'

loop_
_geom_angle_atom_site_label_1
_geom_angle_atom_site_label_2
_geom_angle_atom_site_label_3
_geom_angle
C1 Rh1 Cl1 172.39(13)
C1 Rh1 N1 90.41(14)
C1 Rh1 N2 84.96(16)
C1 Rh1 P1 90.49(12)
C8 Rh1 Cl1 89.40(13)
C8 Rh1 C1 97.41(18)
C8 Rh1 N1 98.45(15)
C8 Rh1 N2 174.01(14)
C8 Rh1 P1 81.68(12)
N1 Rh1 Cl1 85.22(9)
N1 Rh1 N2 75.99(12)
N1 Rh1 P1 179.07(9)
N2 Rh1 Cl1 87.94(9)
N2 Rh1 P1 103.85(8)
P1 Rh1 Cl1 93.86(4)
C2 C1 Rh1 116.6(3)
C6 C1 Rh1 122.2(4)
C6 C1 C2 97.2(4)
C3 C2 C1 107.4(4)
C3 C2 C4 59.5(3)
C4 C2 C1 104.4(4)
C2 C3 C7 105.6(4)
C4 C3 C2 60.3(3)
C4 C3 C7 106.0(5)
C3 C4 C2 60.2(3)
C3 C4 C5 107.2(5)
C5 C4 C2 108.1(4)
C4 C5 C6 95.7(4)
C1 C6 C5 101.4(4)
C1 C6 C7 104.1(4)
C7 C6 C5 101.0(4)
C6 C7 C3 97.9(4)
C9 C8 Rh1 119.5(3)
O1 C8 Rh1 125.2(3)
O1 C8 C9 115.2(4)
C10 C9 C8 114.5(3)
C9 C10 C11 118.7(4)
C9 C10 P1 107.8(3)
C11 C10 P1 117.8(3)
C12 C11 C10 116.3(4)
C16 C11 C10 127.1(4)
C16 C11 C12 116.6(4)
C11 C12 C13 121.3(4)
C14 C13 C12 119.8(5)
C13 C14 C15 120.3(4)
C14 C15 C16 120.3(5)
C11 C16 C15 121.6(5)
C18 C17 P1 118.8(3)
C22 C17 C18 118.2(4)
C22 C17 P1 122.3(3)
C19 C18 C17 121.0(4)
C18 C19 C20 120.1(4)
C21 C20 C19 119.1(4)
C22 C21 C20 120.6(4)
C21 C22 C17 121.0(4)
C24 C23 C28 119.4(4)
C24 C23 P1 119.9(3)
C28 C23 P1 120.3(4)
C23 C24 C25 120.3(4)
C24 C25 C26 119.8(5)
C27 C26 C25 120.0(5)
C26 C27 C28 120.7(4)
C27 C28 C23 119.8(5)
N1 C29 C30 121.9(5)
C31 C30 C29 119.3(5)
C32 C31 C30 118.8(4)
C31 C32 C33 119.7(4)
C32 C33 C34 122.1(4)
N1 C33 C32 121.1(4)
N1 C33 C34 116.7(3)
C35 C34 C33 123.0(3)
N2 C34 C33 115.7(3)
N2 C34 C35 121.3(4)
C36 C35 C34 119.3(4)
C35 C36 C37 119.5(4)
C36 C37 C38 118.5(4)
N2 C38 C37 123.0(4)
Cl3 C39 Cl2 113.4(3)
C29 N1 Rh1 124.8(3)
C29 N1 C33 119.1(3)
C33 N1 Rh1 116.2(2)
C34 N2 Rh1 115.4(3)
C38 N2 Rh1 126.2(2)
C38 N2 C34 118.4(3)
C10 P1 Rh1 100.37(14)
C17 P1 Rh1 115.83(12)
C17 P1 C10 114.0(2)
C17 P1 C23 103.39(19)
C23 P1 Rh1 122.87(14)
C23 P1 C10 99.5(2)

loop_
_geom_bond_atom_site_label_1
_geom_bond_atom_site_label_2
_geom_bond_distance
Rh1 Cl1 2.5198(10)
Rh1 C1 2.103(4)
Rh1 C8 1.997(4)
Rh1 N1 2.146(3)
Rh1 N2 2.193(3)
Rh1 P1 2.2702(9)
Cl2 C39 1.764(4)
Cl3 C39 1.746(5)
C1 C2 1.538(6)
C1 C6 1.507(7)
C2 C3 1.516(6)
C2 C4 1.518(7)
C3 C4 1.506(7)
C3 C7 1.519(7)
C4 C5 1.518(8)
C5 C6 1.562(8)
C6 C7 1.517(7)
C8 C9 1.543(5)
C8 O1 1.218(5)
C9 C10 1.488(6)
C10 C11 1.511(5)
C10 P1 1.839(4)
C11 C12 1.392(6)
C11 C16 1.374(6)
C12 C13 1.398(7)
C13 C14 1.348(7)
C14 C15 1.355(8)
C15 C16 1.386(7)
C17 C18 1.402(5)
C17 C22 1.390(6)
C17 P1 1.820(4)
C18 C19 1.375(6)
C19 C20 1.401(7)
C20 C21 1.385(7)
C21 C22 1.379(7)
C23 C24 1.379(6)
C23 C28 1.393(5)
C23 P1 1.832(4)
C24 C25 1.389(7)
C25 C26 1.390(7)
C26 C27 1.361(8)
C27 C28 1.387(6)
C29 C30 1.390(6)
C29 N1 1.335(5)
C30 C31 1.383(7)
C31 C32 1.369(7)
C32 C33 1.395(5)
C33 C34 1.478(6)
C33 N1 1.353(5)
C34 C35 1.397(6)
C34 N2 1.348(5)
C35 C36 1.374(6)
C36 C37 1.375(6)
C37 C38 1.381(6)
C38 N2 1.339(5)
